data_2236181
loop_
_publ_author_name
'Zhao, Shunsheng'
'L\"u, Xingqiang'
'Liu, Xiangrong'

_publ_section_title
;
 {2,2'-[Cyclohexane-1,2-diylbis(nitrilomethanylylidene)]diphenolato}copper(II)
;
_journal_coeditor_code FF2080
_journal_issue 9
_journal_name_full 'Acta Crystallographica Section E'
_journal_page_first m1215
_journal_paper_doi 10.1107/S1600536812036458
_journal_volume 68
_journal_year 2012
_chemical_formula_iupac '[Cu (C20 H20 N2 O2)]'
_chemical_formula_moiety 'C20 H20 Cu N2 O2'
_chemical_formula_sum 'C20 H20 Cu N2 O2'
_chemical_formula_weight 383.93
_chemical_name_systematic
;
{2,2'-[Cyclohexane-1,2-diylbis(nitrilomethanylylidene)]diphenolato}copper(II)
;
_space_group_IT_number 14
_symmetry_cell_setting monoclinic
_symmetry_space_group_name_Hall '-P 2ybc'
_symmetry_space_group_name_H-M 'P 1 21/c 1'
_atom_sites_solution_hydrogens geom
_atom_sites_solution_primary direct
_atom_sites_solution_secondary difmap
_audit_creation_method SHELXL97
_cell_angle_alpha 90.00
_cell_angle_beta 108.654(9)
_cell_angle_gamma 90.00
_cell_formula_units_Z 8
_cell_length_a 12.254(7)
_cell_length_b 24.302(14)
_cell_length_c 12.297(7)
_cell_measurement_reflns_used 5789
_cell_measurement_temperature 296(2)
_cell_measurement_theta_max 25.29
_cell_measurement_theta_min 1.88
_cell_volume 3470(3)
_computing_cell_refinement 'SAINT (Bruker, 2001)'
_computing_data_collection 'SMART (Bruker, 2001)'
_computing_data_reduction 'SAINT (Bruker, 2001)'
_computing_molecular_graphics 'SHELXTL (Sheldrick, 2008)'
_computing_publication_material 'SHELXTL (Sheldrick, 2008)'
_computing_structure_refinement 'SHELXL97 (Sheldrick, 2008)'
_computing_structure_solution 'SHELXS97 (Sheldrick, 2008)'
_diffrn_ambient_temperature 296(2)
_diffrn_measured_fraction_theta_full 0.995
_diffrn_measured_fraction_theta_max 0.995
_diffrn_measurement_device_type 'Bruker SMART 1K CCD area-detector'
_diffrn_measurement_method 'Thin-slice \w'
_diffrn_radiation_monochromator graphite
_diffrn_radiation_source 'fine-focus sealed tube'
_diffrn_radiation_type MoK\a
_diffrn_radiation_wavelength 0.71073
_diffrn_reflns_av_R_equivalents 0.1543
_diffrn_reflns_av_sigmaI/netI 0.1924
_diffrn_reflns_limit_h_max 14
_diffrn_reflns_limit_h_min -12
_diffrn_reflns_limit_k_max 20
_diffrn_reflns_limit_k_min -28
_diffrn_reflns_limit_l_max 14
_diffrn_reflns_limit_l_min -14
_diffrn_reflns_number 16804
_diffrn_reflns_theta_full 25.10
_diffrn_reflns_theta_max 25.10
_diffrn_reflns_theta_min 1.68
_exptl_absorpt_coefficient_mu 1.274
_exptl_absorpt_correction_T_max 0.765
_exptl_absorpt_correction_T_min 0.700
_exptl_absorpt_correction_type multi-scan
_exptl_absorpt_process_details '(SADABS; Sheldrick, 2004)'
_exptl_crystal_colour 'dark green'
_exptl_crystal_density_diffrn 1.470
_exptl_crystal_density_method 'not measured'
_exptl_crystal_description block
_exptl_crystal_F_000 1592
_exptl_crystal_size_max 0.38
_exptl_crystal_size_mid 0.24
_exptl_crystal_size_min 0.21
_refine_diff_density_max 0.586
_refine_diff_density_min -0.907
_refine_ls_extinction_method none
_refine_ls_goodness_of_fit_ref 0.952
_refine_ls_hydrogen_treatment constr
_refine_ls_matrix_type full
_refine_ls_number_parameters 451
_refine_ls_number_reflns 6164
_refine_ls_number_restraints 0
_refine_ls_restrained_S_all 0.952
_refine_ls_R_factor_all 0.2180
_refine_ls_R_factor_gt 0.0851
_refine_ls_shift/su_max 0.000
_refine_ls_shift/su_mean 0.000
_refine_ls_structure_factor_coef Fsqd
_refine_ls_weighting_details 'calc w=1/[\s^2^(Fo^2^)+(0.0984P)^2^+0.0000P] where P=(Fo^2^+2Fc^2^)/3'
_refine_ls_weighting_scheme calc
_refine_ls_wR_factor_gt 0.1753
_refine_ls_wR_factor_ref 0.2482
_reflns_number_gt 2285
_reflns_number_total 6164
_reflns_threshold_expression I>2sigma(I)
_cod_data_source_file ff2080.cif
_cod_data_source_block I
_cod_original_cell_volume 3469(4)
_cod_original_sg_symbol_H-M 'P 21/c'
_cod_database_code 2236181
_cod_database_fobs_code 2236181

loop_
_symmetry_equiv_pos_as_xyz
'x, y, z'
'-x, y+1/2, -z+1/2'
'-x, -y, -z'
'x, -y-1/2, z-1/2'

loop_
_atom_site_type_symbol
_atom_site_label
_atom_site_fract_x
_atom_site_fract_y
_atom_site_fract_z
_atom_site_U_iso_or_equiv
_atom_site_adp_type
_atom_site_calc_flag
_atom_site_refinement_flags
_atom_site_occupancy
_atom_site_symmetry_multiplicity
Cu Cu2 0.07642(10) 0.68998(5) -0.02055(9) 0.0691(5) Uani d . 1 1
Cu Cu1 0.65609(10) 0.52703(5) -0.00444(9) 0.0730(5) Uani d . 1 1
N N3 0.0935(6) 0.6996(3) 0.1397(6) 0.0561(19) Uani d . 1 1
O O1 0.6408(6) 0.5123(3) -0.1601(5) 0.0772(19) Uani d . 1 1
O O4 0.0387(6) 0.6869(3) -0.1822(5) 0.079(2) Uani d . 1 1
O O2 0.6494(5) 0.6020(3) -0.0361(5) 0.0737(19) Uani d . 1 1
O O3 0.2034(6) 0.7338(3) -0.0150(5) 0.087(2) Uani d . 1 1
N N2 0.6614(6) 0.5371(4) 0.1548(6) 0.068(2) Uani d . 1 1
N N4 -0.0362(6) 0.6365(3) -0.0166(6) 0.065(2) Uani d . 1 1
N N1 0.6748(7) 0.4505(4) 0.0359(7) 0.073(2) Uani d . 1 1
C C27 0.1706(9) 0.7314(4) 0.2108(7) 0.063(3) Uani d . 1 1
H H9A 0.1679 0.7345 0.2853 0.075 Uiso calc R 1 1
C C7 0.6501(8) 0.4090(5) -0.0335(9) 0.075(3) Uani d . 1 1
H H10A 0.6530 0.3740 -0.0018 0.089 Uiso calc R 1 1
C C33 0.2746(10) 0.7626(4) 0.0725(7) 0.076(3) Uani d . 1 1
C C35 -0.1253(8) 0.6263(4) -0.2210(8) 0.064(3) Uani d . 1 1
C C28 0.2585(8) 0.7616(4) 0.1829(7) 0.059(2) Uani d . 1 1
C C6 0.6184(8) 0.4131(5) -0.1561(9) 0.071(3) Uani d . 1 1
C C26 0.0031(9) 0.6724(4) 0.1748(7) 0.072(3) Uani d . 1 1
H H15A -0.0644 0.6966 0.1523 0.086 Uiso calc R 1 1
C C29 0.3376(9) 0.7924(4) 0.2709(8) 0.073(3) Uani d . 1 1
H H16A 0.3287 0.7927 0.3432 0.087 Uiso calc R 1 1
C C9 0.8436(9) 0.4491(4) 0.2040(8) 0.087(3) Uani d . 1 1
H H17A 0.8628 0.4844 0.1779 0.104 Uiso calc R 1 1
H H17B 0.8807 0.4205 0.1735 0.104 Uiso calc R 1 1
C C36 -0.0496(10) 0.6608(4) -0.2540(9) 0.074(3) Uani d . 1 1
C C14 0.6652(8) 0.5840(5) 0.2028(8) 0.077(3) Uani d . 1 1
H H19A 0.6650 0.5836 0.2783 0.092 Uiso calc R 1 1
C C30 0.4247(9) 0.8213(4) 0.2556(9) 0.083(3) Uani d . 1 1
H H20A 0.4754 0.8411 0.3154 0.099 Uiso calc R 1 1
C C15 0.6698(8) 0.6367(5) 0.1546(8) 0.066(3) Uani d . 1 1
C C10 0.8874(10) 0.4472(5) 0.3359(9) 0.101(4) Uani d . 1 1
H H22A 0.9697 0.4541 0.3633 0.121 Uiso calc R 1 1
H H22B 0.8741 0.4108 0.3616 0.121 Uiso calc R 1 1
C C34 -0.1134(8) 0.6147(4) -0.1020(8) 0.071(3) Uani d . 1 1
H H23A -0.1647 0.5900 -0.0867 0.085 Uiso calc R 1 1
C C8 0.7139(9) 0.4409(4) 0.1610(8) 0.079(3) Uani d . 1 1
H H25A 0.6937 0.4037 0.1786 0.095 Uiso calc R 1 1
C C20 0.6627(8) 0.6437(5) 0.0351(8) 0.070(3) Uani d . 1 1
C C21 -0.0296(8) 0.6198(4) 0.1019(7) 0.067(3) Uani d . 1 1
H H27A -0.1044 0.6061 0.1029 0.081 Uiso calc R 1 1
C C25 0.0285(10) 0.6593(5) 0.3008(8) 0.093(4) Uani d . 1 1
H H28A -0.0411 0.6460 0.3134 0.112 Uiso calc R 1 1
H H28B 0.0523 0.6926 0.3456 0.112 Uiso calc R 1 1
C C32 0.3642(10) 0.7920(5) 0.0599(8) 0.095(4) Uani d . 1 1
H H29A 0.3757 0.7921 -0.0113 0.114 Uiso calc R 1 1
C C13 0.6537(9) 0.4835(5) 0.2104(8) 0.080(3) Uani d . 1 1
H H30A 0.5721 0.4734 0.1866 0.096 Uiso calc R 1 1
C C22 0.0633(9) 0.5749(4) 0.1442(9) 0.085(3) Uani d . 1 1
H H31A 0.0370 0.5411 0.1017 0.102 Uiso calc R 1 1
H H31B 0.1334 0.5864 0.1304 0.102 Uiso calc R 1 1
C C37 -0.0656(10) 0.6652(4) -0.3730(8) 0.086(3) Uani d . 1 1
H H32A -0.0173 0.6878 -0.3982 0.103 Uiso calc R 1 1
C C40 -0.2150(10) 0.5986(4) -0.3064(10) 0.094(3) Uani d . 1 1
H H33A -0.2652 0.5757 -0.2845 0.112 Uiso calc R 1 1
C C38 -0.1520(10) 0.6365(5) -0.4513(8) 0.089(3) Uani d . 1 1
H H34A -0.1582 0.6386 -0.5286 0.106 Uiso calc R 1 1
C C4 0.5544(10) 0.3658(6) -0.3380(11) 0.097(4) Uani d . 1 1
H H35A 0.5330 0.3334 -0.3795 0.117 Uiso calc R 1 1
C C31 0.4363(9) 0.8206(5) 0.1457(9) 0.089(3) Uani d . 1 1
H H36A 0.4956 0.8406 0.1323 0.107 Uiso calc R 1 1
C C5 0.5867(9) 0.3652(5) -0.2215(10) 0.086(3) Uani d . 1 1
H H37A 0.5879 0.3318 -0.1841 0.104 Uiso calc R 1 1
C C11 0.8252(10) 0.4904(5) 0.3863(9) 0.095(4) Uani d . 1 1
H H38A 0.8523 0.4876 0.4694 0.114 Uiso calc R 1 1
H H38B 0.8437 0.5269 0.3657 0.114 Uiso calc R 1 1
C C23 0.0879(10) 0.5643(5) 0.2720(10) 0.100(4) Uani d . 1 1
H H39A 0.0194 0.5494 0.2844 0.120 Uiso calc R 1 1
H H39B 0.1486 0.5370 0.2976 0.120 Uiso calc R 1 1
C C24 0.1237(11) 0.6157(5) 0.3420(9) 0.101(4) Uani d . 1 1
H H40A 0.1949 0.6296 0.3339 0.121 Uiso calc R 1 1
H H40B 0.1370 0.6075 0.4224 0.121 Uiso calc R 1 1
C C2 0.5839(9) 0.4640(5) -0.3347(8) 0.088(3) Uani d . 1 1
H H47A 0.5844 0.4965 -0.3745 0.106 Uiso calc R 1 1
C C19 0.6704(9) 0.6972(5) -0.0004(10) 0.084(3) Uani d . 1 1
H H42A 0.6655 0.7028 -0.0767 0.101 Uiso calc R 1 1
C C1 0.6139(9) 0.4644(5) -0.2133(9) 0.075(3) Uani d . 1 1
C C18 0.6845(9) 0.7424(5) 0.0686(11) 0.094(4) Uani d . 1 1
H H43A 0.6902 0.7774 0.0402 0.113 Uiso calc R 1 1
C C17 0.6903(10) 0.7347(5) 0.1852(11) 0.097(4) Uani d . 1 1
H H45A 0.6978 0.7648 0.2337 0.116 Uiso calc R 1 1
C C16 0.6847(10) 0.6836(6) 0.2241(9) 0.094(4) Uani d . 1 1
H H44A 0.6909 0.6791 0.3009 0.113 Uiso calc R 1 1
C C3 0.5537(10) 0.4146(6) -0.3935(10) 0.102(4) Uani d . 1 1
H H48A 0.5324 0.4147 -0.4732 0.123 Uiso calc R 1 1
C C39 -0.2283(10) 0.6053(5) -0.4203(10) 0.099(4) Uani d . 1 1
H H49A -0.2893 0.5885 -0.4759 0.119 Uiso calc R 1 1
C C12 0.6981(9) 0.4823(5) 0.3433(9) 0.092(3) Uani d . 1 1
H H50A 0.6609 0.5112 0.3730 0.110 Uiso calc R 1 1
H H50B 0.6788 0.4473 0.3702 0.110 Uiso calc R 1 1

loop_
_atom_site_aniso_label
_atom_site_aniso_U_11
_atom_site_aniso_U_22
_atom_site_aniso_U_33
_atom_site_aniso_U_12
_atom_site_aniso_U_13
_atom_site_aniso_U_23
Cu2 0.0735(9) 0.0951(9) 0.0377(6) -0.0100(8) 0.0163(5) -0.0016(6)
Cu1 0.0678(9) 0.0969(10) 0.0496(7) 0.0040(8) 0.0120(6) 0.0010(6)
N3 0.046(5) 0.082(5) 0.044(4) 0.004(4) 0.019(4) 0.006(4)
O1 0.076(5) 0.097(5) 0.051(4) -0.007(4) 0.010(3) -0.005(4)
O4 0.079(5) 0.108(5) 0.050(4) -0.032(4) 0.020(3) -0.008(4)
O2 0.077(5) 0.096(5) 0.047(4) 0.001(4) 0.016(3) -0.001(3)
O3 0.089(5) 0.145(6) 0.029(3) -0.047(5) 0.019(3) -0.001(4)
N2 0.052(5) 0.090(6) 0.053(5) 0.012(5) 0.002(4) 0.009(5)
N4 0.060(5) 0.092(6) 0.044(4) -0.007(5) 0.019(4) 0.001(4)
N1 0.063(6) 0.093(6) 0.058(5) 0.001(5) 0.012(4) -0.006(5)
C27 0.081(7) 0.076(7) 0.029(4) 0.002(6) 0.015(5) -0.001(4)
C7 0.052(6) 0.097(8) 0.077(7) 0.001(6) 0.026(6) 0.003(6)
C33 0.083(8) 0.095(8) 0.040(5) -0.006(7) 0.007(5) 0.006(5)
C35 0.048(6) 0.081(7) 0.056(6) -0.004(6) 0.005(5) -0.006(5)
C28 0.062(6) 0.063(6) 0.048(5) -0.001(5) 0.012(5) 0.010(5)
C6 0.049(6) 0.101(8) 0.066(7) 0.004(6) 0.023(5) -0.011(7)
C26 0.072(7) 0.107(8) 0.046(5) 0.001(6) 0.032(5) 0.001(5)
C29 0.072(7) 0.094(8) 0.046(5) 0.006(7) 0.008(5) -0.008(5)
C9 0.088(9) 0.102(8) 0.061(6) 0.018(7) 0.010(6) 0.005(6)
C36 0.077(8) 0.079(7) 0.065(6) -0.014(7) 0.022(6) -0.007(6)
C14 0.075(8) 0.097(9) 0.053(6) 0.021(7) 0.012(5) -0.001(6)
C30 0.060(7) 0.102(9) 0.073(7) -0.016(7) 0.005(6) -0.013(6)
C15 0.056(6) 0.083(7) 0.054(6) 0.001(6) 0.011(5) -0.010(6)
C10 0.094(9) 0.125(10) 0.064(7) 0.010(8) 0.000(6) 0.022(7)
C34 0.055(6) 0.096(7) 0.059(6) -0.014(6) 0.015(5) 0.004(6)
C8 0.081(8) 0.091(8) 0.054(6) -0.008(7) 0.006(6) 0.008(6)
C20 0.056(7) 0.091(8) 0.056(6) 0.010(6) 0.006(5) 0.006(6)
C21 0.054(6) 0.098(8) 0.048(5) -0.002(6) 0.014(5) 0.011(5)
C25 0.097(9) 0.136(10) 0.054(6) -0.026(9) 0.035(6) 0.000(7)
C32 0.091(9) 0.140(10) 0.047(6) -0.047(8) 0.013(6) 0.009(6)
C13 0.075(8) 0.109(9) 0.053(6) 0.012(7) 0.018(6) 0.003(6)
C22 0.076(8) 0.097(8) 0.075(7) -0.006(7) 0.015(6) 0.014(6)
C37 0.107(9) 0.109(8) 0.040(5) -0.002(7) 0.021(6) -0.002(6)
C40 0.094(9) 0.101(9) 0.076(8) -0.013(7) 0.013(7) -0.001(7)
C38 0.094(9) 0.117(9) 0.043(5) 0.000(8) 0.004(6) -0.017(6)
C4 0.083(9) 0.129(11) 0.086(9) 0.005(9) 0.036(7) -0.040(8)
C31 0.072(7) 0.123(10) 0.065(7) -0.019(7) 0.012(6) 0.008(7)
C5 0.083(8) 0.087(8) 0.098(9) 0.005(7) 0.041(7) -0.016(7)
C11 0.115(10) 0.093(8) 0.071(7) 0.007(8) 0.022(7) 0.005(6)
C23 0.084(8) 0.122(10) 0.085(8) -0.008(8) 0.016(7) 0.039(8)
C24 0.102(10) 0.132(10) 0.059(7) -0.030(9) 0.012(7) 0.021(7)
C2 0.081(8) 0.133(10) 0.051(6) 0.000(8) 0.023(6) -0.009(7)
C19 0.092(9) 0.083(8) 0.075(7) -0.007(7) 0.022(6) -0.003(7)
C1 0.059(7) 0.101(9) 0.066(7) 0.006(7) 0.020(6) -0.003(7)
C18 0.075(8) 0.102(10) 0.100(10) -0.005(7) 0.019(7) 0.014(8)
C17 0.092(9) 0.095(9) 0.095(10) 0.004(8) 0.016(7) -0.018(8)
C16 0.096(9) 0.116(10) 0.061(7) 0.020(9) 0.010(6) -0.002(8)
C3 0.094(9) 0.136(11) 0.068(8) 0.002(9) 0.015(7) -0.040(9)
C39 0.079(9) 0.139(11) 0.061(7) -0.019(8) -0.002(6) -0.023(7)
C12 0.074(8) 0.132(10) 0.071(7) -0.004(7) 0.025(6) 0.007(7)

loop_
_atom_type_symbol
_atom_type_description
_atom_type_scat_dispersion_real
_atom_type_scat_dispersion_imag
_atom_type_scat_source
C C 0.0033 0.0016 'International Tables Vol C Tables 4.2.6.8 and 6.1.1.4'
H H 0.0000 0.0000 'International Tables Vol C Tables 4.2.6.8 and 6.1.1.4'
N N 0.0061 0.0033 'International Tables Vol C Tables 4.2.6.8 and 6.1.1.4'
O O 0.0106 0.0060 'International Tables Vol C Tables 4.2.6.8 and 6.1.1.4'
Cu Cu 0.3201 1.2651 'International Tables Vol C Tables 4.2.6.8 and 6.1.1.4'

loop_
_geom_angle_atom_site_label_1
_geom_angle_atom_site_label_2
_geom_angle_atom_site_label_3
_geom_angle
O3 Cu2 O4 89.0(3)
O3 Cu2 N4 171.1(3)
O4 Cu2 N4 93.7(3)
O3 Cu2 N3 94.4(3)
O4 Cu2 N3 171.2(3)
N4 Cu2 N3 84.2(3)
O2 Cu1 O1 89.4(3)
O2 Cu1 N1 175.6(3)
O1 Cu1 N1 92.5(3)
O2 Cu1 N2 94.1(3)
O1 Cu1 N2 174.9(3)
N1 Cu1 N2 84.2(4)
C27 N3 C26 121.2(7)
C27 N3 Cu2 124.9(6)
C26 N3 Cu2 113.6(5)
C1 O1 Cu1 126.3(6)
C36 O4 Cu2 126.4(6)
C20 O2 Cu1 128.8(6)
C33 O3 Cu2 130.3(6)
C14 N2 C13 124.6(9)
C14 N2 Cu1 124.0(7)
C13 N2 Cu1 111.3(6)
C34 N4 C21 118.9(8)
C34 N4 Cu2 127.7(7)
C21 N4 Cu2 113.4(6)
C7 N1 C8 119.7(9)
C7 N1 Cu1 127.0(7)
C8 N1 Cu1 113.2(7)
N3 C27 C28 125.3(8)
N3 C27 H9A 117.4
C28 C27 H9A 117.4
N1 C7 C6 124.5(10)
N1 C7 H10A 117.8
C6 C7 H10A 117.8
O3 C33 C32 121.6(9)
O3 C33 C28 119.8(10)
C32 C33 C28 118.6(9)
C36 C35 C40 119.7(10)
C36 C35 C34 123.0(8)
C40 C35 C34 117.2(10)
C29 C28 C27 118.2(9)
C29 C28 C33 116.5(9)
C27 C28 C33 125.3(9)
C5 C6 C1 119.0(10)
C5 C6 C7 118.6(11)
C1 C6 C7 122.4(10)
N3 C26 C25 117.9(8)
N3 C26 C21 106.4(7)
C25 C26 C21 110.6(8)
N3 C26 H15A 107.1
C25 C26 H15A 107.1
C21 C26 H15A 107.1
C30 C29 C28 123.5(10)
C30 C29 H16A 118.2
C28 C29 H16A 118.2
C8 C9 C10 109.7(9)
C8 C9 H17A 109.7
C10 C9 H17A 109.7
C8 C9 H17B 109.7
C10 C9 H17B 109.7
H17A C9 H17B 108.2
O4 C36 C35 124.8(9)
O4 C36 C37 117.9(10)
C35 C36 C37 117.3(9)
N2 C14 C15 127.8(9)
N2 C14 H19A 116.1
C15 C14 H19A 116.1
C29 C30 C31 117.3(10)
C29 C30 H20A 121.3
C31 C30 H20A 121.3
C16 C15 C14 119.6(10)
C16 C15 C20 118.3(10)
C14 C15 C20 122.0(9)
C9 C10 C11 110.7(8)
C9 C10 H22A 109.5
C11 C10 H22A 109.5
C9 C10 H22B 109.5
C11 C10 H22B 109.5
H22A C10 H22B 108.1
N4 C34 C35 123.7(9)
N4 C34 H23A 118.2
C35 C34 H23A 118.2
N1 C8 C13 105.9(8)
N1 C8 C9 107.3(8)
C13 C8 C9 111.2(9)
N1 C8 H25A 110.7
C13 C8 H25A 110.7
C9 C8 H25A 110.7
O2 C20 C19 121.3(9)
O2 C20 C15 122.5(10)
C19 C20 C15 116.1(10)
N4 C21 C26 105.5(7)
N4 C21 C22 109.0(7)
C26 C21 C22 111.5(8)
N4 C21 H27A 110.3
C26 C21 H27A 110.3
C22 C21 H27A 110.3
C26 C25 C24 111.6(9)
C26 C25 H28A 109.3
C24 C25 H28A 109.3
C26 C25 H28B 109.3
C24 C25 H28B 109.3
H28A C25 H28B 108.0
C31 C32 C33 122.6(11)
C31 C32 H29A 118.7
C33 C32 H29A 118.7
N2 C13 C8 107.8(8)
N2 C13 C12 116.7(9)
C8 C13 C12 111.1(8)
N2 C13 H30A 106.9
C8 C13 H30A 106.9
C12 C13 H30A 106.9
C23 C22 C21 110.4(9)
C23 C22 H31A 109.6
C21 C22 H31A 109.6
C23 C22 H31B 109.6
C21 C22 H31B 109.6
H31A C22 H31B 108.1
C38 C37 C36 120.5(11)
C38 C37 H32A 119.8
C36 C37 H32A 119.8
C39 C40 C35 120.7(11)
C39 C40 H33A 119.6
C35 C40 H33A 119.6
C39 C38 C37 122.4(10)
C39 C38 H34A 118.8
C37 C38 H34A 118.8
C5 C4 C3 119.3(12)
C5 C4 H35A 120.3
C3 C4 H35A 120.3
C32 C31 C30 121.4(11)
C32 C31 H36A 119.3
C30 C31 H36A 119.3
C4 C5 C6 122.1(11)
C4 C5 H37A 119.0
C6 C5 H37A 119.0
C12 C11 C10 111.3(10)
C12 C11 H38A 109.4
C10 C11 H38A 109.4
C12 C11 H38B 109.4
C10 C11 H38B 109.4
H38A C11 H38B 108.0
C24 C23 C22 112.1(9)
C24 C23 H39A 109.2
C22 C23 H39A 109.2
C24 C23 H39B 109.2
C22 C23 H39B 109.2
H39A C23 H39B 107.9
C23 C24 C25 109.5(9)
C23 C24 H40A 109.8
C25 C24 H40A 109.8
C23 C24 H40B 109.8
C25 C24 H40B 109.8
H40A C24 H40B 108.2
C3 C2 C1 119.3(11)
C3 C2 H47A 120.3
C1 C2 H47A 120.3
C18 C19 C20 124.6(11)
C18 C19 H42A 117.7
C20 C19 H42A 117.7
O1 C1 C2 117.7(10)
O1 C1 C6 124.1(9)
C2 C1 C6 118.1(10)
C19 C18 C17 118.5(11)
C19 C18 H43A 120.8
C17 C18 H43A 120.8
C16 C17 C18 119.2(11)
C16 C17 H45A 120.4
C18 C17 H45A 120.4
C17 C16 C15 123.2(11)
C17 C16 H44A 118.4
C15 C16 H44A 118.4
C4 C3 C2 122.1(11)
C4 C3 H48A 119.0
C2 C3 H48A 119.0
C38 C39 C40 119.3(10)
C38 C39 H49A 120.3
C40 C39 H49A 120.3
C11 C12 C13 110.3(9)
C11 C12 H50A 109.6
C13 C12 H50A 109.6
C11 C12 H50B 109.6
C13 C12 H50B 109.6
H50A C12 H50B 108.1

loop_
_geom_bond_atom_site_label_1
_geom_bond_atom_site_label_2
_geom_bond_distance
_geom_bond_publ_flag
Cu2 O3 1.868(6) y
Cu2 O4 1.893(6) y
Cu2 N4 1.907(8) y
Cu2 N3 1.929(7) y
Cu1 O2 1.859(7) y
Cu1 O1 1.897(6) y
Cu1 N1 1.920(9) y
Cu1 N2 1.954(8) y
N3 C27 1.312(10) ?
N3 C26 1.468(11) ?
O1 C1 1.325(11) ?
O4 C36 1.320(11) ?
O2 C20 1.315(11) ?
O3 C33 1.345(11) ?
N2 C14 1.278(11) ?
N2 C13 1.488(12) ?
N4 C34 1.283(10) ?
N4 C21 1.489(10) ?
N1 C7 1.293(11) ?
N1 C8 1.475(11) ?
C27 C28 1.434(12) ?
C27 H9A 0.9300 ?
C7 C6 1.435(12) ?
C7 H10A 0.9300 ?
C33 C32 1.359(13) ?
C33 C28 1.434(12) ?
C35 C36 1.404(12) ?
C35 C40 1.423(13) ?
C35 C34 1.451(12) ?
C28 C29 1.414(12) ?
C6 C5 1.398(13) ?
C6 C1 1.423(13) ?
C26 C25 1.514(11) ?
C26 C21 1.539(12) ?
C26 H15A 0.9800 ?
C29 C30 1.340(13) ?
C29 H16A 0.9300 ?
C9 C8 1.519(13) ?
C9 C10 1.537(12) ?
C9 H17A 0.9700 ?
C9 H17B 0.9700 ?
C36 C37 1.417(12) ?
C14 C15 1.418(13) ?
C14 H19A 0.9300 ?
C30 C31 1.404(13) ?
C30 H20A 0.9300 ?
C15 C16 1.402(13) ?
C15 C20 1.454(12) ?
C10 C11 1.539(14) ?
C10 H22A 0.9700 ?
C10 H22B 0.9700 ?
C34 H23A 0.9300 ?
C8 C13 1.507(13) ?
C8 H25A 0.9800 ?
C20 C19 1.386(13) ?
C21 C22 1.543(12) ?
C21 H27A 0.9800 ?
C25 C24 1.537(14) ?
C25 H28A 0.9700 ?
C25 H28B 0.9700 ?
C32 C31 1.336(13) ?
C32 H29A 0.9300 ?
C13 C12 1.548(12) ?
C13 H30A 0.9800 ?
C22 C23 1.524(13) ?
C22 H31A 0.9700 ?
C22 H31B 0.9700 ?
C37 C38 1.372(13) ?
C37 H32A 0.9300 ?
C40 C39 1.367(14) ?
C40 H33A 0.9300 ?
C38 C39 1.350(14) ?
C38 H34A 0.9300 ?
C4 C5 1.359(14) ?
C4 C3 1.366(15) ?
C4 H35A 0.9300 ?
C31 H36A 0.9300 ?
C5 H37A 0.9300 ?
C11 C12 1.489(13) ?
C11 H38A 0.9700 ?
C11 H38B 0.9700 ?
C23 C24 1.501(14) ?
C23 H39A 0.9700 ?
C23 H39B 0.9700 ?
C24 H40A 0.9700 ?
C24 H40B 0.9700 ?
C2 C3 1.390(14) ?
C2 C1 1.418(13) ?
C2 H47A 0.9300 ?
C19 C18 1.364(14) ?
C19 H42A 0.9300 ?
C18 C17 1.425(15) ?
C18 H43A 0.9300 ?
C17 C16 1.340(14) ?
C17 H45A 0.9300 ?
C16 H44A 0.9300 ?
C3 H48A 0.9300 ?
C39 H49A 0.9300 ?
C12 H50A 0.9700 ?
C12 H50B 0.9700 ?
